data_4517686
loop_
_publ_author_name
'Taggart, Garrett A.'
'Antonio, Alexandra M.'
'Lorzing, Gregory R.'
'Yap, Glenn P. A.'
'Bloch, Eric D.'

_publ_section_title
;
 Tuning the Porosity, Solubility, and Gas-Storage Properties of
 Cuboctahedral Coordination Cages via Amide or Ester Functionalization.
;
_journal_issue 22
_journal_name_full 'ACS applied materials &amp; interfaces'
_journal_page_first 24913
_journal_page_last 24919
_journal_paper_doi 10.1021/acsami.0c06434
_journal_volume 12
_journal_year 2020
_chemical_formula_moiety 'C360 H216 Cu24 N24 O120'
_chemical_formula_sum 'C360 H216 Cu24 N24 O120'
_chemical_formula_weight 8322.51
_space_group_crystal_system tetragonal
_space_group_IT_number 128
_space_group_name_Hall '-P 4 2n'
_space_group_name_H-M_alt 'P 4/m n c'
_atom_sites_solution_hydrogens geom
_atom_sites_solution_primary iterative
_atom_sites_solution_secondary difmap
_audit_creation_method SHELXL-2018/3
_cell_angle_alpha 90
_cell_angle_beta 90
_cell_angle_gamma 90
_cell_formula_units_Z 2
_cell_length_a 28.327(2)
_cell_length_b 28.327(2)
_cell_length_c 40.322(3)
_cell_measurement_reflns_used 9050
_cell_measurement_temperature 150(2)
_cell_measurement_theta_max 33.44
_cell_measurement_theta_min 3.11
_cell_volume 32355(4)
_computing_cell_refinement 'Bruker SAINT'
_computing_data_collection 'Bruker APEX2'
_computing_data_reduction 'Bruker SAINT'
_computing_molecular_graphics 'Bruker SHELXTL'
_computing_publication_material 'Bruker SHELXTL'
_computing_structure_refinement 'SHELXL-2018/3 (Sheldrick, 2018)'
_computing_structure_solution 'SHELXS-97 (Sheldrick 2008)'
_diffrn_ambient_temperature 150(2)
_diffrn_detector_area_resol_mean 8.33
_diffrn_measured_fraction_theta_full 0.998
_diffrn_measured_fraction_theta_max 0.999
_diffrn_measurement_device_type 'Bruker APEX-II CCD'
_diffrn_measurement_method '\f and \w scans'
_diffrn_radiation_type CuK\a
_diffrn_radiation_wavelength 1.54178
_diffrn_reflns_av_unetI/netI 0.0502
_diffrn_reflns_Laue_measured_fraction_full 0.998
_diffrn_reflns_Laue_measured_fraction_max 0.999
_diffrn_reflns_limit_h_max 17
_diffrn_reflns_limit_h_min 0
_diffrn_reflns_limit_k_max 20
_diffrn_reflns_limit_k_min -7
_diffrn_reflns_limit_l_max 28
_diffrn_reflns_limit_l_min 0
_diffrn_reflns_number 3199
_diffrn_reflns_point_group_measured_fraction_full 0.998
_diffrn_reflns_point_group_measured_fraction_max 0.999
_diffrn_reflns_theta_full 33.473
_diffrn_reflns_theta_max 33.473
_diffrn_reflns_theta_min 1.906
_exptl_absorpt_coefficient_mu 1.264
_exptl_absorpt_correction_T_max 0.7466
_exptl_absorpt_correction_T_min 0.4970
_exptl_absorpt_correction_type multi-scan
_exptl_absorpt_process_details
; 
 SADABS 2016/2: Krause, L., Herbst-Irmer, R., Sheldrick G.M. & Stalke D., 
 J. Appl. Cryst. 48 (2015) 3-10 
;
_exptl_crystal_colour green
_exptl_crystal_density_diffrn 0.854
_exptl_crystal_description block
_exptl_crystal_F_000 8400
_exptl_crystal_size_max 0.453
_exptl_crystal_size_mid 0.242
_exptl_crystal_size_min 0.178
_refine_diff_density_max 1.070
_refine_diff_density_min -0.925
_refine_diff_density_rms 0.172
_refine_ls_extinction_method none
_refine_ls_goodness_of_fit_ref 2.947
_refine_ls_hydrogen_treatment constr
_refine_ls_matrix_type full
_refine_ls_number_parameters 539
_refine_ls_number_reflns 3199
_refine_ls_number_restraints 1198
_refine_ls_restrained_S_all 2.665
_refine_ls_R_factor_all 0.2297
_refine_ls_R_factor_gt 0.2041
_refine_ls_shift/su_max 0.002
_refine_ls_shift/su_mean 0.000
_refine_ls_structure_factor_coef Fsqd
_refine_ls_weighting_details 'w=1/[\s^2^(Fo^2^)+(0.2000P)^2^] where P=(Fo^2^+2Fc^2^)/3'
_refine_ls_weighting_scheme calc
_refine_ls_wR_factor_gt 0.5532
_refine_ls_wR_factor_ref 0.5806
_reflns_Friedel_coverage 0.000
_reflns_number_gt 2606
_reflns_number_total 3199
_reflns_threshold_expression 'I > 2\s(I)'
_cod_data_source_file am0c06434_si_009.cif
_cod_data_source_block eric367_sq_tw
_cod_depositor_comments
;Adding full bibliography for 4517681--4517688.cif.

 Adding full bibliography for 4517681--4517688.cif.
;
_cod_original_cell_volume 32354(5)
_cod_database_code 4517686
_shelx_shelxl_version_number 2018/3
_shelx_space_group_comment
; 
The symmetry employed for this shelxl refinement is uniquely defined 
by the following loop, which should always be used as a source of 
symmetry information in preference to the above space-group names. 
They are only intended as comments. 
;
_shelx_estimated_absorpt_t_min 0.598
_shelx_estimated_absorpt_t_max 0.806

loop_
_space_group_symop_operation_xyz
'x, y, z'
'-x, -y, z'
'-y, x, z'
'y, -x, z'
'-x+1/2, y+1/2, -z+1/2'
'x+1/2, -y+1/2, -z+1/2'
'y+1/2, x+1/2, -z+1/2'
'-y+1/2, -x+1/2, -z+1/2'
'-x, -y, -z'
'x, y, -z'
'y, -x, -z'
'-y, x, -z'
'x-1/2, -y-1/2, z-1/2'
'-x-1/2, y-1/2, z-1/2'
'-y-1/2, -x-1/2, z-1/2'
'y-1/2, x-1/2, z-1/2'

loop_
_atom_site_label
_atom_site_type_symbol
_atom_site_fract_x
_atom_site_fract_y
_atom_site_fract_z
_atom_site_U_iso_or_equiv
_atom_site_adp_type
_atom_site_occupancy
_atom_site_site_symmetry_order
_atom_site_calc_flag
_atom_site_refinement_flags_posn
_atom_site_refinement_flags_adp
_atom_site_refinement_flags_occupancy
_atom_site_disorder_assembly
_atom_site_disorder_group
Cu1 Cu 0.4598(2) 0.6934(2) 0.64431(13) 0.060(3) Uani 1 1 d . U . . .
Cu2 Cu 0.4465(2) 0.7598(2) 0.68924(13) 0.057(3) Uani 1 1 d . U . . .
Cu3 Cu 0.6534(3) 0.7327(3) 0.500000 0.058(3) Uani 1 2 d S TU P . .
Cu4 Cu 0.7038(3) 0.8108(3) 0.500000 0.060(3) Uani 1 2 d S TU P . .
O1_1 O 0.6158(8) 0.7646(8) 0.5329(5) 0.053(6) Uani 1 1 d D U . . .
O2_1 O 0.6596(8) 0.8335(8) 0.5336(5) 0.061(6) Uani 1 1 d D U . . .
O3_1 O 0.4994(8) 0.7402(8) 0.6211(5) 0.061(6) Uani 1 1 d D U . . .
O4_1 O 0.4891(8) 0.7977(8) 0.6609(6) 0.061(6) Uani 1 1 d D U . . .
O5_1 O 0.5925(13) 0.9743(10) 0.5721(8) 0.160(10) Uani 1 1 d D U . . .
N1_1 N 0.5708(12) 0.9339(6) 0.6095(8) 0.123(8) Uani 1 1 d D U . . .
H1_1 H 0.540575 0.934257 0.614595 0.148 Uiso 1 1 calc R U . . .
C1_1 C 0.6265(11) 0.8032(12) 0.5445(7) 0.059(6) Uani 1 1 d D U . . .
C2_1 C 0.5961(8) 0.8229(8) 0.5722(5) 0.066(7) Uani 1 1 d DG U . . .
C3_1 C 0.5628(9) 0.7945(6) 0.5878(6) 0.066(7) Uani 1 1 d DG U . . .
H3_1 H 0.558107 0.762915 0.580503 0.079 Uiso 1 1 calc R U . . .
C4_1 C 0.5365(8) 0.8122(8) 0.6141(6) 0.065(6) Uani 1 1 d DG U . . .
C5_1 C 0.5434(9) 0.8583(8) 0.6247(5) 0.078(7) Uani 1 1 d DG U . . .
H5_1 H 0.525385 0.870472 0.642677 0.094 Uiso 1 1 calc R U . . .
C6_1 C 0.5767(10) 0.8868(6) 0.6091(6) 0.090(7) Uani 1 1 d DG U . . .
C7_1 C 0.6030(8) 0.8690(8) 0.5828(6) 0.078(7) Uani 1 1 d DG U . . .
H7_1 H 0.625759 0.888432 0.572165 0.093 Uiso 1 1 calc R U . . .
C8_1 C 0.5080(13) 0.7788(13) 0.6352(9) 0.061(6) Uani 1 1 d D U . . .
C9_1 C 0.5771(10) 0.9800(7) 0.6078(9) 0.150(9) Uani 1 1 d D U . . .
C10_1 C 0.5808(8) 1.0255(7) 0.6178(6) 0.160(9) Uani 1 1 d DG U . . .
C11_1 C 0.5587(11) 1.0412(9) 0.6465(7) 0.161(11) Uani 1 1 d DG U . . .
H11_1 H 0.540260 1.020040 0.659380 0.194 Uiso 1 1 calc R U . . .
C12_1 C 0.5635(13) 1.0880(10) 0.6564(8) 0.161(11) Uani 1 1 d DG U . . .
H12_1 H 0.548404 1.098766 0.676002 0.193 Uiso 1 1 calc R U . . .
C13_1 C 0.5905(12) 1.1190(7) 0.6375(10) 0.164(11) Uani 1 1 d DG U . . .
H13_1 H 0.593768 1.150985 0.644277 0.197 Uiso 1 1 calc R U . . .
C14_1 C 0.6126(12) 1.1033(9) 0.6088(10) 0.168(11) Uani 1 1 d DG U . . .
H14_1 H 0.630988 1.124478 0.595931 0.202 Uiso 1 1 calc R U . . .
C15_1 C 0.6077(11) 1.0565(10) 0.5989(7) 0.168(11) Uani 1 1 d DG U . . .
H15_1 H 0.622845 1.045752 0.579309 0.202 Uiso 1 1 calc R U . . .
O1_2 O 0.4031(8) 0.7191(9) 0.6218(6) 0.063(6) Uani 1 1 d D U . . .
O2_2 O 0.3918(8) 0.7774(8) 0.6622(6) 0.062(6) Uani 1 1 d D U . . .
O3_2 O 0.2875(9) 0.6974(9) 0.5349(5) 0.073(7) Uani 1 1 d D U . . .
O4_2 O 0.2204(9) 0.7433(9) 0.5346(6) 0.071(7) Uani 1 1 d D U . . .
O5_2 O 0.2415(14) 0.8550(11) 0.6833(7) 0.220(14) Uani 1 1 d D U . . .
N1_2 N 0.2344(11) 0.8421(13) 0.6340(8) 0.156(9) Uani 1 1 d D U . . .
H1_2 H 0.218712 0.850919 0.616256 0.188 Uiso 1 1 calc R U . . .
C1_2 C 0.3821(9) 0.7532(13) 0.6342(9) 0.067(6) Uani 1 1 d D U . . .
C2_2 C 0.3354(7) 0.7661(10) 0.6185(6) 0.080(7) Uani 1 1 d DG U . . .
C3_2 C 0.3216(8) 0.7445(8) 0.5891(6) 0.076(7) Uani 1 1 d DG U . . .
H3_2 H 0.341061 0.721115 0.579276 0.091 Uiso 1 1 calc R U . . .
C4_2 C 0.2792(9) 0.7572(9) 0.5741(5) 0.080(7) Uani 1 1 d DG U . . .
C5_2 C 0.2507(8) 0.7914(10) 0.5886(7) 0.099(8) Uani 1 1 d DG U . . .
H5_2 H 0.221717 0.800028 0.578313 0.119 Uiso 1 1 calc R U . . .
C6_2 C 0.2645(9) 0.8130(9) 0.6179(7) 0.117(8) Uani 1 1 d DG U . . .
C7_2 C 0.3068(9) 0.8004(10) 0.6329(5) 0.098(8) Uani 1 1 d DG U . . .
H7_2 H 0.316262 0.815148 0.653007 0.117 Uiso 1 1 calc R U . . .
C8_2 C 0.2601(14) 0.7284(14) 0.5458(9) 0.073(7) Uani 1 1 d D U . . .
C9_2 C 0.2097(12) 0.8678(11) 0.6551(9) 0.198(10) Uani 1 1 d D U . . .
C10_2 C 0.1745(9) 0.8968(10) 0.6648(7) 0.225(11) Uani 1 1 d DG U . . .
C11_2 C 0.1412(12) 0.8816(13) 0.6877(9) 0.236(13) Uani 1 1 d DG U . . .
H11_2 H 0.143312 0.850791 0.696829 0.283 Uiso 1 1 calc R U . . .
C12_2 C 0.1048(13) 0.9116(17) 0.6973(10) 0.238(13) Uani 1 1 d DG U . . .
H12_2 H 0.082051 0.901197 0.713006 0.286 Uiso 1 1 calc R U . . .
C13_2 C 0.1017(13) 0.9567(15) 0.6840(11) 0.243(14) Uani 1 1 d DG U . . .
H13_2 H 0.076870 0.977193 0.690550 0.292 Uiso 1 1 calc R U . . .
C14_2 C 0.1351(16) 0.9719(12) 0.6610(12) 0.240(13) Uani 1 1 d DG U . . .
H14_2 H 0.132950 1.002782 0.651918 0.288 Uiso 1 1 calc R U . . .
C15_2 C 0.1714(14) 0.9420(11) 0.6514(10) 0.234(12) Uani 1 1 d DG U . . .
H15_2 H 0.194211 0.952377 0.635740 0.281 Uiso 1 1 calc R U . . .
O1_3 O 0.4187(9) 0.6556(8) 0.6715(6) 0.069(6) Uani 1 1 d D U . . .
O2_3 O 0.4068(9) 0.7131(8) 0.7110(6) 0.070(6) Uani 1 1 d D U . . .
O3_3 O 0.3236(9) 0.5149(9) 0.6716(6) 0.074(7) Uani 1 1 d D U . . .
O4_3 O 0.2666(9) 0.5023(9) 0.7113(6) 0.077(8) Uani 1 1 d D U . . .
O5_3 O 0.2685(9) 0.7216(10) 0.7786(5) 0.198(11) Uani 1 1 d D U . . .
N1_3 N 0.2704(11) 0.6519(12) 0.7762(8) 0.160(9) Uani 1 1 d D U . . .
H1_3 H 0.276229 0.631344 0.792020 0.192 Uiso 1 1 calc R U . . .
C1_3 C 0.3981(12) 0.6716(12) 0.6960(9) 0.074(7) Uani 1 1 d D U . . .
C2_3 C 0.3614(9) 0.6410(9) 0.7129(7) 0.090(7) Uani 1 1 d DG U . . .
C3_3 C 0.3511(9) 0.5965(9) 0.7003(6) 0.089(8) Uani 1 1 d DG U . . .
H3_3 H 0.369480 0.583932 0.682674 0.107 Uiso 1 1 calc R U . . .
C4_3 C 0.3140(10) 0.5705(8) 0.7135(7) 0.093(7) Uani 1 1 d DG U . . .
C5_3 C 0.2871(9) 0.5889(10) 0.7392(7) 0.113(8) Uani 1 1 d DG U . . .
H5_3 H 0.261765 0.571110 0.748219 0.136 Uiso 1 1 calc R U . . .
C6_3 C 0.2974(9) 0.6334(10) 0.7518(6) 0.125(8) Uani 1 1 d DG U . . .
C7_3 C 0.3345(10) 0.6595(8) 0.7387(7) 0.112(8) Uani 1 1 d DG U . . .
H7_3 H 0.341483 0.689917 0.747273 0.134 Uiso 1 1 calc R U . . .
C8_3 C 0.2992(14) 0.5255(13) 0.6964(10) 0.080(7) Uani 1 1 d D U . . .
C9_3 C 0.2411(11) 0.6802(11) 0.7923(7) 0.187(10) Uani 1 1 d D U . . .
C10_3 C 0.2058(9) 0.7006(10) 0.8100(6) 0.196(10) Uani 1 1 d D U . . .
C11_3 C 0.1633(10) 0.6767(13) 0.8144(11) 0.204(12) Uani 1 1 d D U . . .
H11_3 H 0.159473 0.645444 0.806381 0.245 Uiso 1 1 calc R U . . .
C12_3 C 0.1267(12) 0.6993(17) 0.8308(12) 0.208(12) Uani 1 1 d D U . . .
H12_3 H 0.096417 0.684870 0.831917 0.249 Uiso 1 1 calc R U . . .
C13_3 C 0.1342(15) 0.7427(17) 0.8454(12) 0.207(12) Uani 1 1 d D U . . .
H13_3 H 0.109648 0.756989 0.857939 0.248 Uiso 1 1 calc R U . . .
C14_3 C 0.1770(17) 0.7657(14) 0.8421(12) 0.199(12) Uani 1 1 d D U . . .
H14_3 H 0.182551 0.794641 0.853282 0.238 Uiso 1 1 calc R U . . .
C15_3 C 0.2119(14) 0.7461(12) 0.8222(12) 0.195(11) Uani 1 1 d D U . . .
H15_3 H 0.239521 0.763524 0.817056 0.234 Uiso 1 1 calc R U . . .

loop_
_atom_site_aniso_label
_atom_site_aniso_U_11
_atom_site_aniso_U_22
_atom_site_aniso_U_33
_atom_site_aniso_U_23
_atom_site_aniso_U_13
_atom_site_aniso_U_12
Cu1 0.066(5) 0.061(5) 0.054(5) -0.017(4) 0.014(4) -0.009(4)
Cu2 0.061(5) 0.059(5) 0.051(5) -0.015(4) 0.011(4) -0.001(4)
Cu3 0.072(7) 0.060(7) 0.042(6) 0.000 0.000 -0.004(5)
Cu4 0.076(7) 0.059(7) 0.045(7) 0.000 0.000 -0.010(6)
O1_1 0.061(11) 0.061(11) 0.036(11) 0.006(10) -0.008(10) -0.002(10)
O2_1 0.066(12) 0.063(11) 0.054(11) 0.003(10) -0.004(10) 0.000(10)
O3_1 0.061(10) 0.066(11) 0.056(11) -0.004(9) 0.004(10) -0.012(10)
O4_1 0.061(10) 0.058(11) 0.063(11) -0.006(9) -0.006(10) -0.013(10)
O5_1 0.18(2) 0.110(19) 0.19(2) -0.025(16) 0.00(2) -0.025(19)
N1_1 0.128(16) 0.083(13) 0.159(17) -0.034(14) 0.003(14) -0.010(14)
C1_1 0.063(12) 0.064(12) 0.048(12) 0.004(11) -0.005(10) -0.002(11)
C2_1 0.067(13) 0.067(13) 0.064(13) -0.007(11) -0.005(10) -0.007(12)
C3_1 0.064(14) 0.069(13) 0.063(14) -0.011(12) -0.001(11) -0.010(12)
C4_1 0.064(13) 0.068(12) 0.064(13) -0.014(12) -0.006(10) -0.011(11)
C5_1 0.080(15) 0.075(13) 0.081(15) -0.024(13) -0.002(12) -0.008(13)
C6_1 0.094(14) 0.072(12) 0.105(15) -0.026(13) 0.001(13) -0.013(12)
C7_1 0.080(15) 0.071(13) 0.083(15) -0.013(13) -0.004(12) -0.013(13)
C8_1 0.059(11) 0.066(12) 0.057(12) -0.012(11) -0.006(10) -0.009(11)
C9_1 0.164(18) 0.097(14) 0.189(19) -0.037(17) -0.005(16) -0.011(16)
C10_1 0.18(2) 0.092(15) 0.21(2) -0.036(17) -0.011(18) -0.014(18)
C11_1 0.17(2) 0.098(18) 0.21(2) -0.035(19) -0.012(19) 0.00(2)
C12_1 0.17(2) 0.09(2) 0.22(2) -0.04(2) -0.02(2) 0.01(2)
C13_1 0.18(2) 0.098(19) 0.22(3) -0.03(2) -0.01(2) 0.00(2)
C14_1 0.19(2) 0.097(18) 0.22(3) -0.04(2) -0.01(2) -0.01(2)
C15_1 0.19(2) 0.100(18) 0.22(2) -0.04(2) -0.009(19) -0.017(19)
O1_2 0.059(10) 0.074(11) 0.057(11) -0.015(9) 0.002(10) -0.016(9)
O2_2 0.060(10) 0.068(11) 0.059(11) -0.014(9) 0.003(10) -0.001(10)
O3_2 0.078(17) 0.091(17) 0.051(15) 0.019(12) -0.011(14) -0.010(13)
O4_2 0.072(16) 0.088(17) 0.053(15) 0.019(13) -0.002(12) -0.007(14)
O5_2 0.23(3) 0.24(3) 0.19(2) -0.09(3) 0.03(2) 0.05(2)
N1_2 0.135(17) 0.170(19) 0.164(17) -0.043(15) 0.021(16) 0.041(14)
C1_2 0.062(11) 0.073(13) 0.067(12) -0.017(11) -0.004(11) -0.013(11)
C2_2 0.072(13) 0.089(14) 0.080(14) -0.009(12) -0.013(11) -0.004(11)
C3_2 0.067(15) 0.087(16) 0.072(15) -0.002(13) -0.009(12) -0.002(13)
C4_2 0.069(15) 0.095(15) 0.076(14) 0.003(12) -0.009(11) 0.000(13)
C5_2 0.082(16) 0.111(17) 0.104(16) -0.008(13) -0.011(14) 0.011(14)
C6_2 0.101(15) 0.126(16) 0.124(15) -0.028(13) -0.004(14) 0.022(13)
C7_2 0.088(15) 0.105(16) 0.099(15) -0.025(14) -0.013(13) 0.004(13)
C8_2 0.070(16) 0.089(16) 0.059(13) 0.016(12) -0.007(12) -0.007(13)
C9_2 0.18(2) 0.21(2) 0.20(2) -0.054(18) 0.039(18) 0.048(17)
C10_2 0.22(2) 0.23(2) 0.23(2) -0.05(2) 0.072(19) 0.061(18)
C11_2 0.23(3) 0.24(3) 0.24(3) -0.04(2) 0.08(2) 0.06(2)
C12_2 0.23(3) 0.24(3) 0.24(3) -0.05(2) 0.08(2) 0.06(2)
C13_2 0.24(3) 0.24(3) 0.25(3) -0.04(2) 0.08(2) 0.06(2)
C14_2 0.24(3) 0.24(3) 0.25(3) -0.04(2) 0.08(2) 0.07(2)
C15_2 0.23(3) 0.23(3) 0.24(3) -0.05(2) 0.08(2) 0.06(2)
O1_3 0.078(12) 0.058(11) 0.072(11) -0.010(9) 0.018(10) -0.028(10)
O2_3 0.076(11) 0.065(11) 0.068(11) -0.014(9) 0.014(10) -0.014(10)
O3_3 0.078(18) 0.072(16) 0.073(16) 0.007(13) -0.001(13) -0.044(14)
O4_3 0.078(18) 0.075(16) 0.077(16) -0.007(14) 0.005(13) -0.029(13)
O5_3 0.20(2) 0.19(2) 0.20(2) -0.05(2) 0.106(19) -0.01(2)
N1_3 0.157(18) 0.174(17) 0.148(17) -0.032(15) 0.071(14) -0.025(16)
C1_3 0.079(12) 0.068(12) 0.075(13) -0.017(11) 0.017(11) -0.030(11)
C2_3 0.091(14) 0.089(13) 0.090(14) -0.016(13) 0.028(11) -0.039(11)
C3_3 0.088(16) 0.088(15) 0.091(15) -0.010(13) 0.017(13) -0.040(13)
C4_3 0.093(16) 0.094(14) 0.091(15) -0.007(12) 0.018(13) -0.042(12)
C5_3 0.115(17) 0.119(16) 0.105(16) -0.011(14) 0.034(13) -0.045(14)
C6_3 0.127(16) 0.132(16) 0.115(15) -0.023(13) 0.052(12) -0.042(14)
C7_3 0.112(16) 0.116(16) 0.106(16) -0.024(14) 0.036(13) -0.043(14)
C8_3 0.080(17) 0.079(14) 0.080(15) 0.001(13) 0.006(13) -0.038(12)
C9_3 0.18(2) 0.21(2) 0.178(19) -0.023(17) 0.082(16) -0.010(18)
C10_3 0.18(2) 0.22(2) 0.19(2) -0.020(18) 0.086(17) -0.003(19)
C11_3 0.18(2) 0.22(3) 0.21(2) -0.02(2) 0.09(2) -0.01(2)
C12_3 0.19(2) 0.22(3) 0.21(2) -0.02(2) 0.09(2) -0.01(2)
C13_3 0.19(3) 0.22(3) 0.21(2) -0.02(2) 0.09(2) -0.01(2)
C14_3 0.18(3) 0.22(3) 0.20(2) -0.02(2) 0.08(2) -0.01(2)
C15_3 0.18(2) 0.21(2) 0.19(2) -0.02(2) 0.08(2) -0.01(2)

loop_
_atom_type_symbol
_atom_type_description
_atom_type_scat_dispersion_real
_atom_type_scat_dispersion_imag
_atom_type_scat_source
C C 0.0181 0.0091 'International Tables Vol C Tables 4.2.6.8 and 6.1.1.4'
H H 0.0000 0.0000 'International Tables Vol C Tables 4.2.6.8 and 6.1.1.4'
Cu Cu -1.9646 0.5888 'International Tables Vol C Tables 4.2.6.8 and 6.1.1.4'
N N 0.0311 0.0180 'International Tables Vol C Tables 4.2.6.8 and 6.1.1.4'
O O 0.0492 0.0322 'International Tables Vol C Tables 4.2.6.8 and 6.1.1.4'

loop_
_geom_angle_atom_site_label_1
_geom_angle_atom_site_label_2
_geom_angle_atom_site_label_3
_geom_angle
_geom_angle_site_symmetry_1
_geom_angle_site_symmetry_3
_geom_angle_publ_flag
O1_3 Cu1 O3_3 91.5(11) . 4_565 ?
O1_3 Cu1 O3_1 171.1(10) . . ?
O3_3 Cu1 O3_1 88.7(11) 4_565 . ?
O1_3 Cu1 O1_2 88.5(11) . . ?
O3_3 Cu1 O1_2 170.8(10) 4_565 . ?
O3_1 Cu1 O1_2 89.8(10) . . ?
O1_3 Cu1 Cu2 85.4(7) . . ?
O3_3 Cu1 Cu2 84.4(7) 4_565 . ?
O3_1 Cu1 Cu2 85.8(7) . . ?
O1_2 Cu1 Cu2 86.4(7) . . ?
O2_3 Cu2 O4_3 90.1(11) . 4_565 ?
O2_3 Cu2 O2_2 88.0(11) . . ?
O4_3 Cu2 O2_2 170.6(10) 4_565 . ?
O2_3 Cu2 O4_1 169.1(10) . . ?
O4_3 Cu2 O4_1 88.8(11) 4_565 . ?
O2_2 Cu2 O4_1 91.4(10) . . ?
O2_3 Cu2 Cu1 84.7(7) . . ?
O4_3 Cu2 Cu1 85.7(7) 4_565 . ?
O2_2 Cu2 Cu1 84.9(7) . . ?
O4_1 Cu2 Cu1 84.5(7) . . ?
O1_1 Cu3 O1_1 87.1(13) 10_556 . ?
O1_1 Cu3 O3_2 168.6(11) 10_556 4_565 ?
O1_1 Cu3 O3_2 89.6(9) . 4_565 ?
O1_1 Cu3 O3_2 89.6(9) 10_556 11_566 ?
O1_1 Cu3 O3_2 168.6(11) . 11_566 ?
O3_2 Cu3 O3_2 91.5(14) 4_565 11_566 ?
O1_1 Cu3 Cu4 84.5(7) 10_556 . ?
O1_1 Cu3 Cu4 84.5(7) . . ?
O3_2 Cu3 Cu4 84.2(8) 4_565 . ?
O3_2 Cu3 Cu4 84.2(8) 11_566 . ?
O2_1 Cu4 O2_1 87.8(14) 10_556 . ?
O2_1 Cu4 O4_2 172.0(11) 10_556 4_565 ?
O2_1 Cu4 O4_2 91.2(9) . 4_565 ?
O2_1 Cu4 O4_2 91.2(9) 10_556 11_566 ?
O2_1 Cu4 O4_2 172.0(11) . 11_566 ?
O4_2 Cu4 O4_2 88.8(14) 4_565 11_566 ?
O2_1 Cu4 Cu3 86.0(7) 10_556 . ?
O2_1 Cu4 Cu3 86.0(7) . . ?
O4_2 Cu4 Cu3 86.1(8) 4_565 . ?
O4_2 Cu4 Cu3 86.1(8) 11_566 . ?
C1_1 O1_1 Cu3 123.1(18) . . ?
C1_1 O2_1 Cu4 117.7(16) . . ?
C8_1 O3_1 Cu1 119(2) . . ?
C8_1 O4_1 Cu2 120(2) . . ?
C9_1 N1_1 C6_1 165(3) . . ?
C9_1 N1_1 H1_1 97.7 . . ?
C6_1 N1_1 H1_1 97.7 . . ?
O1_1 C1_1 O2_1 128(2) . . ?
O1_1 C1_1 C2_1 118(3) . . ?
O2_1 C1_1 C2_1 114(2) . . ?
C3_1 C2_1 C7_1 120.0 . . ?
C3_1 C2_1 C1_1 120(2) . . ?
C7_1 C2_1 C1_1 120(2) . . ?
C2_1 C3_1 C4_1 120.0 . . ?
C2_1 C3_1 H3_1 120.0 . . ?
C4_1 C3_1 H3_1 120.0 . . ?
C5_1 C4_1 C3_1 120.0 . . ?
C5_1 C4_1 C8_1 119(2) . . ?
C3_1 C4_1 C8_1 119(2) . . ?
C6_1 C5_1 C4_1 120.0 . . ?
C6_1 C5_1 H5_1 120.0 . . ?
C4_1 C5_1 H5_1 120.0 . . ?
N1_1 C6_1 C5_1 119(2) . . ?
N1_1 C6_1 C7_1 116(2) . . ?
C5_1 C6_1 C7_1 120.0 . . ?
C6_1 C7_1 C2_1 120.0 . . ?
C6_1 C7_1 H7_1 120.0 . . ?
C2_1 C7_1 H7_1 120.0 . . ?
O3_1 C8_1 O4_1 130(3) . . ?
O3_1 C8_1 C4_1 113(3) . . ?
O4_1 C8_1 C4_1 115(3) . . ?
N1_1 C9_1 C10_1 160(2) . . ?
N1_1 C9_1 O5_1 89(2) . . ?
C10_1 C9_1 O5_1 111.1(16) . . ?
C9_1 C10_1 C11_1 121.2(8) . . ?
C9_1 C10_1 C15_1 118.8(8) . . ?
C11_1 C10_1 C15_1 120.0 . . ?
C10_1 C11_1 C12_1 120.0 . . ?
C10_1 C11_1 H11_1 120.0 . . ?
C12_1 C11_1 H11_1 120.0 . . ?
C13_1 C12_1 C11_1 120.0 . . ?
C13_1 C12_1 H12_1 120.0 . . ?
C11_1 C12_1 H12_1 120.0 . . ?
C12_1 C13_1 C14_1 120.0 . . ?
C12_1 C13_1 H13_1 120.0 . . ?
C14_1 C13_1 H13_1 120.0 . . ?
C15_1 C14_1 C13_1 120.0 . . ?
C15_1 C14_1 H14_1 120.0 . . ?
C13_1 C14_1 H14_1 120.0 . . ?
C14_1 C15_1 C10_1 120.0 . . ?
C14_1 C15_1 H15_1 120.0 . . ?
C10_1 C15_1 H15_1 120.0 . . ?
C1_2 O1_2 Cu1 119.4(18) . . ?
C1_2 O2_2 Cu2 119.9(16) . . ?
C8_2 O3_2 Cu3 121(2) . 3_655 ?
C8_2 O4_2 Cu4 117(2) . 3_655 ?
C9_2 N1_2 C6_2 168(3) . . ?
C9_2 N1_2 H1_2 95.8 . . ?
C6_2 N1_2 H1_2 95.8 . . ?
O1_2 C1_2 O2_2 129(2) . . ?
O1_2 C1_2 C2_2 116(3) . . ?
O2_2 C1_2 C2_2 114(2) . . ?
C3_2 C2_2 C7_2 120.0 . . ?
C3_2 C2_2 C1_2 120(2) . . ?
C7_2 C2_2 C1_2 120(2) . . ?
C4_2 C3_2 C2_2 120.0 . . ?
C4_2 C3_2 H3_2 120.0 . . ?
C2_2 C3_2 H3_2 120.0 . . ?
C3_2 C4_2 C5_2 120.0 . . ?
C3_2 C4_2 C8_2 120(2) . . ?
C5_2 C4_2 C8_2 119(2) . . ?
C4_2 C5_2 C6_2 120.0 . . ?
C4_2 C5_2 H5_2 120.0 . . ?
C6_2 C5_2 H5_2 120.0 . . ?
N1_2 C6_2 C5_2 120(2) . . ?
N1_2 C6_2 C7_2 120(2) . . ?
C5_2 C6_2 C7_2 120.0 . . ?
C6_2 C7_2 C2_2 120.0 . . ?
C6_2 C7_2 H7_2 120.0 . . ?
C2_2 C7_2 H7_2 120.0 . . ?
O3_2 C8_2 O4_2 131(3) . . ?
O3_2 C8_2 C4_2 115(3) . . ?
O4_2 C8_2 C4_2 114(3) . . ?
N1_2 C9_2 C10_2 156(3) . . ?
N1_2 C9_2 O5_2 92(3) . . ?
C10_2 C9_2 O5_2 111.9(18) . . ?
C9_2 C10_2 C11_2 120.3(8) . . ?
C9_2 C10_2 C15_2 119.7(8) . . ?
C11_2 C10_2 C15_2 120.0 . . ?
C12_2 C11_2 C10_2 120.0 . . ?
C12_2 C11_2 H11_2 120.0 . . ?
C10_2 C11_2 H11_2 120.0 . . ?
C11_2 C12_2 C13_2 120.0 . . ?
C11_2 C12_2 H12_2 120.0 . . ?
C13_2 C12_2 H12_2 120.0 . . ?
C12_2 C13_2 C14_2 120.0 . . ?
C12_2 C13_2 H13_2 120.0 . . ?
C14_2 C13_2 H13_2 120.0 . . ?
C13_2 C14_2 C15_2 120.0 . . ?
C13_2 C14_2 H14_2 120.0 . . ?
C15_2 C14_2 H14_2 120.0 . . ?
C14_2 C15_2 C10_2 120.0 . . ?
C14_2 C15_2 H15_2 120.0 . . ?
C10_2 C15_2 H15_2 120.0 . . ?
C1_3 O1_3 Cu1 122.6(19) . . ?
C1_3 O2_3 Cu2 119.8(17) . . ?
C8_3 O3_3 Cu1 120(2) . 3_655 ?
C8_3 O4_3 Cu2 118(2) . 3_655 ?
C9_3 N1_3 C6_3 161(3) . . ?
C9_3 N1_3 H1_3 99.4 . . ?
C6_3 N1_3 H1_3 99.4 . . ?
O1_3 C1_3 O2_3 127(2) . . ?
O1_3 C1_3 C2_3 118(3) . . ?
O2_3 C1_3 C2_3 115(3) . . ?
C3_3 C2_3 C7_3 120.0 . . ?
C3_3 C2_3 C1_3 120(2) . . ?
C7_3 C2_3 C1_3 120(2) . . ?
C4_3 C3_3 C2_3 120.0 . . ?
C4_3 C3_3 H3_3 120.0 . . ?
C2_3 C3_3 H3_3 120.0 . . ?
C3_3 C4_3 C5_3 120.0 . . ?
C3_3 C4_3 C8_3 119(2) . . ?
C5_3 C4_3 C8_3 120(2) . . ?
C4_3 C5_3 C6_3 120.0 . . ?
C4_3 C5_3 H5_3 120.0 . . ?
C6_3 C5_3 H5_3 120.0 . . ?
N1_3 C6_3 C7_3 120(2) . . ?
N1_3 C6_3 C5_3 120(2) . . ?
C7_3 C6_3 C5_3 120.0 . . ?
C6_3 C7_3 C2_3 120.0 . . ?
C6_3 C7_3 H7_3 120.0 . . ?
C2_3 C7_3 H7_3 120.0 . . ?
O3_3 C8_3 O4_3 130(3) . . ?
O3_3 C8_3 C4_3 114(3) . . ?
O4_3 C8_3 C4_3 115(3) . . ?
N1_3 C9_3 C10_3 168(3) . . ?
N1_3 C9_3 O5_3 88(2) . . ?
C10_3 C9_3 O5_3 103.9(17) . . ?
C9_3 C10_3 C15_3 119.4(15) . . ?
C9_3 C10_3 C11_3 119.9(15) . . ?
C15_3 C10_3 C11_3 120.6(17) . . ?
C12_3 C11_3 C10_3 119(2) . . ?
C12_3 C11_3 H11_3 120.5 . . ?
C10_3 C11_3 H11_3 120.5 . . ?
C13_3 C12_3 C11_3 120(2) . . ?
C13_3 C12_3 H12_3 120.1 . . ?
C11_3 C12_3 H12_3 120.1 . . ?
C12_3 C13_3 C14_3 121(2) . . ?
C12_3 C13_3 H13_3 119.6 . . ?
C14_3 C13_3 H13_3 119.6 . . ?
C13_3 C14_3 C15_3 119(2) . . ?
C13_3 C14_3 H14_3 120.3 . . ?
C15_3 C14_3 H14_3 120.3 . . ?
C14_3 C15_3 C10_3 119(2) . . ?
C14_3 C15_3 H15_3 120.4 . . ?
C10_3 C15_3 H15_3 120.4 . . ?

loop_
_geom_bond_atom_site_label_1
_geom_bond_atom_site_label_2
_geom_bond_distance
_geom_bond_site_symmetry_2
_geom_bond_publ_flag
Cu1 O1_3 1.92(2) . ?
Cu1 O3_3 1.97(2) 4_565 ?
Cu1 O3_1 1.97(2) . ?
Cu1 O1_2 1.98(2) . ?
Cu1 Cu2 2.640(7) . ?
Cu2 O2_3 1.95(2) . ?
Cu2 O4_3 1.96(2) 4_565 ?
Cu2 O2_2 1.96(2) . ?
Cu2 O4_1 1.98(2) . ?
Cu3 O1_1 1.93(2) 10_556 ?
Cu3 O1_1 1.93(2) . ?
Cu3 O3_2 1.96(2) 4_565 ?
Cu3 O3_2 1.96(2) 11_566 ?
Cu3 Cu4 2.633(11) . ?
Cu4 O2_1 1.95(2) 10_556 ?
Cu4 O2_1 1.95(2) . ?
Cu4 O4_2 2.00(2) 4_565 ?
Cu4 O4_2 2.00(2) 11_566 ?
O1_1 C1_1 1.23(3) . ?
O2_1 C1_1 1.35(3) . ?
O3_1 C8_1 1.26(3) . ?
O4_1 C8_1 1.28(3) . ?
O5_1 C9_1 1.51(3) . ?
N1_1 C9_1 1.318(8) . ?
N1_1 C6_1 1.347(7) . ?
N1_1 H1_1 0.8800 . ?
C1_1 C2_1 1.514(11) . ?
C2_1 C3_1 1.3900 . ?
C2_1 C7_1 1.3900 . ?
C3_1 C4_1 1.3900 . ?
C3_1 H3_1 0.9500 . ?
C4_1 C5_1 1.3900 . ?
C4_1 C8_1 1.51(3) . ?
C5_1 C6_1 1.3900 . ?
C5_1 H5_1 0.9500 . ?
C6_1 C7_1 1.3900 . ?
C7_1 H7_1 0.9500 . ?
C9_1 C10_1 1.36(2) . ?
C10_1 C11_1 1.3900 . ?
C10_1 C15_1 1.3900 . ?
C11_1 C12_1 1.3900 . ?
C11_1 H11_1 0.9500 . ?
C12_1 C13_1 1.3900 . ?
C12_1 H12_1 0.9500 . ?
C13_1 C14_1 1.3900 . ?
C13_1 H13_1 0.9500 . ?
C14_1 C15_1 1.3900 . ?
C14_1 H14_1 0.9500 . ?
C15_1 H15_1 0.9500 . ?
O1_2 C1_2 1.24(3) . ?
O2_2 C1_2 1.35(3) . ?
O3_2 C8_2 1.25(3) . ?
O4_2 C8_2 1.28(3) . ?
O5_2 C9_2 1.49(3) . ?
N1_2 C9_2 1.319(8) . ?
N1_2 C6_2 1.351(7) . ?
N1_2 H1_2 0.8800 . ?
C1_2 C2_2 1.513(11) . ?
C2_2 C3_2 1.3900 . ?
C2_2 C7_2 1.3900 . ?
C3_2 C4_2 1.3900 . ?
C3_2 H3_2 0.9500 . ?
C4_2 C5_2 1.3900 . ?
C4_2 C8_2 1.50(3) . ?
C5_2 C6_2 1.3900 . ?
C5_2 H5_2 0.9500 . ?
C6_2 C7_2 1.3900 . ?
C7_2 H7_2 0.9500 . ?
C9_2 C10_2 1.35(2) . ?
C10_2 C11_2 1.3900 . ?
C10_2 C15_2 1.3900 . ?
C11_2 C12_2 1.3900 . ?
C11_2 H11_2 0.9500 . ?
C12_2 C13_2 1.3900 . ?
C12_2 H12_2 0.9500 . ?
C13_2 C14_2 1.3900 . ?
C13_2 H13_2 0.9500 . ?
C14_2 C15_2 1.3900 . ?
C14_2 H14_2 0.9500 . ?
C15_2 H15_2 0.9500 . ?
O1_3 C1_3 1.23(3) . ?
O2_3 C1_3 1.35(3) . ?
O3_3 C8_3 1.25(3) . ?
O4_3 C8_3 1.28(3) . ?
O5_3 C9_3 1.51(3) . ?
N1_3 C9_3 1.322(8) . ?
N1_3 C6_3 1.351(7) . ?
N1_3 H1_3 0.8800 . ?
C1_3 C2_3 1.516(11) . ?
C2_3 C3_3 1.3900 . ?
C2_3 C7_3 1.3900 . ?
C3_3 C4_3 1.3900 . ?
C3_3 H3_3 0.9500 . ?
C4_3 C5_3 1.3900 . ?
C4_3 C8_3 1.51(3) . ?
C5_3 C6_3 1.3900 . ?
C5_3 H5_3 0.9500 . ?
C6_3 C7_3 1.3900 . ?
C7_3 H7_3 0.9500 . ?
C9_3 C10_3 1.36(2) . ?
C10_3 C15_3 1.391(16) . ?
C10_3 C11_3 1.393(16) . ?
C11_3 C12_3 1.385(17) . ?
C11_3 H11_3 0.9500 . ?
C12_3 C13_3 1.381(17) . ?
C12_3 H12_3 0.9500 . ?
C13_3 C14_3 1.384(17) . ?
C13_3 H13_3 0.9500 . ?
C14_3 C15_3 1.386(17) . ?
C14_3 H14_3 0.9500 . ?
C15_3 H15_3 0.9500 . ?
